data_7211167
loop_
_publ_author_name
'Guo, Li-Rong'
'Tang, Xiao-Liang'
'Ju, Zheng-Hua'
'Zhang, Kai-Ming'
'Jiang, Hui-E'
'Liu, Wei-Sheng'

_publ_section_title
;
 Lanthanide metal--organic frameworks constructed by asymmetric
 2-nitrobiphenyl-4,4&#x2032;-dicarboxylate ligand: syntheses, structures,
 luminescence and magnetic investigations
;
_journal_issue 44
_journal_name_full CrystEngComm
_journal_page_first 9020
_journal_paper_doi 10.1039/c3ce41370e
_journal_volume 15
_journal_year 2013
_chemical_formula_sum 'C25.5 H23 N3 O11.5 Tb'
_chemical_formula_weight 714.39
_chemical_name_systematic
; 
 ? 
;
_space_group_IT_number 2
_symmetry_cell_setting triclinic
_symmetry_space_group_name_Hall '-P 1'
_symmetry_space_group_name_H-M 'P -1'
_atom_sites_solution_hydrogens geom
_atom_sites_solution_primary direct
_atom_sites_solution_secondary difmap
_audit_creation_method SHELXL-97
_cell_angle_alpha 71.787(12)
_cell_angle_beta 80.912(8)
_cell_angle_gamma 82.319(11)
_cell_formula_units_Z 2
_cell_length_a 9.471(3)
_cell_length_b 11.430(4)
_cell_length_c 14.264(4)
_cell_measurement_reflns_used 919
_cell_measurement_temperature 293(2)
_cell_measurement_theta_max 19.64
_cell_measurement_theta_min 2.50
_cell_volume 1442.5(8)
_computing_cell_refinement 'Bruker SMART'
_computing_data_collection 'Bruker SMART'
_computing_data_reduction 'Bruker SAINT'
_computing_molecular_graphics 'Bruker SHELXTL'
_computing_publication_material 'Bruker SHELXTL'
_computing_structure_refinement 'SHELXL-97 (Sheldrick, 1997)'
_computing_structure_solution 'SHELXS-97 (Sheldrick, 1990)'
_diffrn_ambient_temperature 293(2)
_diffrn_measured_fraction_theta_full 0.971
_diffrn_measured_fraction_theta_max 0.971
_diffrn_measurement_device_type 'CCD area detector'
_diffrn_measurement_method 'phi and omega scans'
_diffrn_radiation_monochromator graphite
_diffrn_radiation_source 'fine-focus sealed tube'
_diffrn_radiation_type MoK\a
_diffrn_radiation_wavelength 0.71073
_diffrn_reflns_av_R_equivalents 0.0602
_diffrn_reflns_av_sigmaI/netI 0.1639
_diffrn_reflns_limit_h_max 11
_diffrn_reflns_limit_h_min -11
_diffrn_reflns_limit_k_max 9
_diffrn_reflns_limit_k_min -14
_diffrn_reflns_limit_l_max 18
_diffrn_reflns_limit_l_min -8
_diffrn_reflns_number 6773
_diffrn_reflns_theta_full 27.00
_diffrn_reflns_theta_max 27.00
_diffrn_reflns_theta_min 1.88
_exptl_absorpt_coefficient_mu 2.515
_exptl_absorpt_correction_T_max 0.7696
_exptl_absorpt_correction_T_min 0.5002
_exptl_absorpt_correction_type multi-scan
_exptl_absorpt_process_details SADABS
_exptl_crystal_colour colorless
_exptl_crystal_density_diffrn 1.645
_exptl_crystal_density_method 'not measured'
_exptl_crystal_description block
_exptl_crystal_F_000 708
_exptl_crystal_size_max 0.32
_exptl_crystal_size_mid 0.30
_exptl_crystal_size_min 0.11
_refine_diff_density_max 0.902
_refine_diff_density_min -0.757
_refine_diff_density_rms 0.240
_refine_ls_extinction_method none
_refine_ls_goodness_of_fit_ref 1.017
_refine_ls_hydrogen_treatment constr
_refine_ls_matrix_type full
_refine_ls_number_parameters 662
_refine_ls_number_reflns 5491
_refine_ls_number_restraints 34
_refine_ls_restrained_S_all 0.927
_refine_ls_R_factor_all 0.1648
_refine_ls_R_factor_gt 0.0967
_refine_ls_shift/su_max 0.000
_refine_ls_shift/su_mean 0.000
_refine_ls_structure_factor_coef Fsqd
_refine_ls_weighting_details 'calc w=1/[\s^2^(Fo^2^)+(0.1019P)^2^+16.7817P] where P=(Fo^2^+2Fc^2^)/3'
_refine_ls_weighting_scheme calc
_refine_ls_wR_factor_gt 0.2182
_refine_ls_wR_factor_ref 0.2556
_reflns_number_gt 2891
_reflns_number_total 5491
_reflns_threshold_expression >2sigma(I)
_cod_data_source_file c3ce41370e.txt
_cod_data_source_block Tb
_cod_depositor_comments
;
The following automatic conversions were performed:

'_symmetry_cell_setting' value 'Triclinic' changed to 'triclinic'
according to /home/saulius/struct/CIF-dictionaries/cif_core.dic
dictionary named 'cif_core.dic' version 2.4.2 from 2011-04-26.

Automatic conversion script
Id: cif_fix_values 1891 2012-01-12 08:04:46Z andrius 
;
_cod_original_sg_symbol_H-M P-1
_cod_original_formula_sum 'C25.50 H23 N3 O11.50 Tb'
_cod_database_code 7211167

loop_
_symmetry_equiv_pos_as_xyz
'x, y, z'
'-x, -y, -z'

loop_
_atom_site_label
_atom_site_type_symbol
_atom_site_fract_x
_atom_site_fract_y
_atom_site_fract_z
_atom_site_U_iso_or_equiv
_atom_site_adp_type
_atom_site_occupancy
_atom_site_symmetry_multiplicity
_atom_site_calc_flag
_atom_site_refinement_flags
_atom_site_disorder_assembly
_atom_site_disorder_group
Tb1 Tb 0.7746(3) 0.4909(4) 1.0068(2) 0.0306(6) Uani 0.538(6) 1 d PDU . 1
O1W O 0.611(3) 0.6825(19) 1.008(2) 0.067(4) Uani 0.538(6) 1 d PDU . 1
O1 O 1.080(3) 0.648(2) 0.108(2) 0.048(4) Uani 0.538(6) 1 d PU . 1
O2 O 0.884(3) 0.554(2) 0.0809(18) 0.052(4) Uani 0.538(6) 1 d PU . 1
C1 C 0.949(5) 0.601(4) 0.123(4) 0.049(3) Uani 0.538(6) 1 d PU . 1
C2 C 0.881(2) 0.6234(19) 0.2284(12) 0.052(3) Uani 0.538(6) 1 d PGU . 1
C3 C 0.9475(19) 0.6899(19) 0.2728(16) 0.056(4) Uani 0.538(6) 1 d PGU . 1
H3A H 1.0261 0.7325 0.2381 0.067 Uiso 0.538(6) 1 calc PR . 1
C4 C 0.897(2) 0.6928(17) 0.3690(16) 0.058(4) Uani 0.538(6) 1 d PGDU . 1
H4A H 0.9413 0.7373 0.3987 0.070 Uiso 0.538(6) 1 calc PR . 1
C5 C 0.7793(18) 0.6292(14) 0.4209(12) 0.063(4) Uani 0.538(6) 1 d PGDU . 1
C6 C 0.7127(16) 0.5627(16) 0.3765(13) 0.061(4) Uani 0.538(6) 1 d PGDU . 1
H6A H 0.6342 0.5201 0.4111 0.073 Uiso 0.538(6) 1 calc PR . 1
C7 C 0.764(2) 0.5598(18) 0.2802(14) 0.057(4) Uani 0.538(6) 1 d PGU . 1
H7A H 0.7190 0.5153 0.2505 0.069 Uiso 0.538(6) 1 calc PR . 1
O3 O 0.607(2) 0.4767(16) 0.8945(18) 0.037(3) Uani 0.438(6) 1 d PDU . 1
O4 O 0.400(2) 0.5959(19) 0.8593(17) 0.045(5) Uani 0.438(6) 1 d PDU . 1
C14 C 0.529(2) 0.5435(15) 0.8375(19) 0.045(4) Uani 0.538(6) 1 d PDU . 1
C8 C 0.6975(18) 0.6133(12) 0.5283(13) 0.064(4) Uani 0.538(6) 1 d PGDU . 1
C9 C 0.7877(15) 0.5647(17) 0.6019(16) 0.056(4) Uani 0.538(6) 1 d PGDU . 1
H9A H 0.8851 0.5462 0.5846 0.067 Uiso 0.538(6) 1 calc PR . 1
C10 C 0.732(2) 0.5439(15) 0.7014(15) 0.047(4) Uani 0.538(6) 1 d PGDU . 1
H10A H 0.7928 0.5114 0.7506 0.056 Uiso 0.538(6) 1 calc PR . 1
C11 C 0.587(2) 0.5716(13) 0.7273(12) 0.050(4) Uani 0.538(6) 1 d PGDU . 1
C12 C 0.4967(16) 0.6201(17) 0.6537(14) 0.057(4) Uani 0.538(6) 1 d PGU . 1
H12A H 0.3993 0.6387 0.6710 0.068 Uiso 0.538(6) 1 calc PR . 1
C13 C 0.5520(18) 0.6410(14) 0.5542(13) 0.068(4) Uani 0.538(6) 1 d PGDU . 1
O5 O 0.501(3) 0.780(3) 0.397(2) 0.112(7) Uani 0.538(6) 1 d PDU . 1
O6 O 0.347(3) 0.659(3) 0.490(2) 0.112(6) Uani 0.538(6) 1 d PDU . 1
N1 N 0.461(3) 0.697(2) 0.476(2) 0.085(5) Uani 0.538(6) 1 d PDU . 1
Tb1' Tb 0.7745(4) 0.4485(4) 1.0002(3) 0.0306(6) Uani 0.462(6) 1 d PDU . 2
O1W' O 0.625(3) 0.654(2) 0.986(2) 0.067(4) Uani 0.462(6) 1 d PDU . 2
O1' O 1.079(3) 0.612(2) 0.103(2) 0.046(5) Uani 0.462(6) 1 d PU . 2
O2' O 0.868(3) 0.602(2) 0.083(2) 0.050(5) Uani 0.462(6) 1 d PU . 2
C1' C 0.954(6) 0.624(5) 0.135(4) 0.049(3) Uani 0.462(6) 1 d PU . 2
C2' C 0.881(2) 0.6520(19) 0.2317(14) 0.052(3) Uani 0.462(6) 1 d PGU . 2
C3' C 0.9668(18) 0.668(2) 0.2965(18) 0.051(4) Uani 0.462(6) 1 d PGU . 2
H3'A H 1.0633 0.6796 0.2755 0.061 Uiso 0.462(6) 1 calc PR . 2
C4' C 0.909(2) 0.665(2) 0.3928(17) 0.053(4) Uani 0.462(6) 1 d PGDU . 2
H4'A H 0.9662 0.6756 0.4362 0.064 Uiso 0.462(6) 1 calc PR . 2
C5' C 0.764(2) 0.6471(13) 0.4242(13) 0.056(4) Uani 0.462(6) 1 d PGDU . 2
C6' C 0.6784(17) 0.6316(18) 0.3594(16) 0.052(4) Uani 0.462(6) 1 d PGDU . 2
H6'A H 0.5820 0.6195 0.3804 0.062 Uiso 0.462(6) 1 calc PR . 2
C7' C 0.737(2) 0.634(2) 0.2631(15) 0.051(4) Uani 0.462(6) 1 d PGU . 2
H7'A H 0.6790 0.6236 0.2197 0.061 Uiso 0.462(6) 1 calc PR . 2
N1' N 0.496(5) 0.807(4) 0.488(3) 0.116(9) Uani 0.462(6) 1 d PDU . 2
O5' O 0.561(4) 0.873(3) 0.421(3) 0.115(9) Uani 0.362(6) 1 d PDU . 2
O6' O 0.358(5) 0.815(3) 0.505(3) 0.132(10) Uani 0.362(6) 1 d PDU . 2
O3' O 0.612(2) 0.5222(19) 0.896(2) 0.037(3) Uani 0.362(6) 1 d PDU . 2
O4' O 0.391(2) 0.5466(18) 0.8492(16) 0.031(6) Uani 0.362(6) 1 d PDU . 2
C14' C 0.532(3) 0.5459(12) 0.834(2) 0.053(6) Uani 0.462(6) 1 d PDU . 2
C8' C 0.6886(18) 0.6419(17) 0.5228(14) 0.058(4) Uani 0.462(6) 1 d PGDU . 2
C9' C 0.7654(19) 0.547(2) 0.5878(17) 0.065(5) Uani 0.462(6) 1 d PGDU . 2
H9'A H 0.8461 0.5050 0.5632 0.078 Uiso 0.462(6) 1 calc PR . 2
C10' C 0.722(3) 0.5164(17) 0.6895(16) 0.063(5) Uani 0.462(6) 1 d PGDU . 2
H10B H 0.7730 0.4532 0.7330 0.075 Uiso 0.462(6) 1 calc PR . 2
C11' C 0.601(3) 0.5798(12) 0.7263(13) 0.055(5) Uani 0.462(6) 1 d PGDU . 2
C12' C 0.524(2) 0.6743(14) 0.6613(14) 0.050(5) Uani 0.462(6) 1 d PGU . 2
H12B H 0.4435 0.7167 0.6859 0.060 Uiso 0.462(6) 1 calc PR . 2
C13' C 0.568(2) 0.7053(14) 0.5595(14) 0.051(4) Uani 0.462(6) 1 d PGDU . 2
N2 N 1.212(2) 0.1049(15) 1.4793(17) 0.072(3) Uani 0.25 1 d PDU A 1
O9 O 1.164(3) 0.107(3) 1.5662(18) 0.076(5) Uani 0.25 1 d PDU . 1
O10 O 1.342(2) 0.099(4) 1.441(2) 0.077(5) Uani 0.25 1 d PDU A 1
O7 O 0.906(3) 0.352(3) 1.128(2) 0.055(4) Uani 0.411(13) 1 d PDU A 1
O8 O 1.139(3) 0.362(5) 1.129(5) 0.055(4) Uani 0.411(13) 1 d PDU . 1
C15 C 1.030(3) 0.305(3) 1.153(3) 0.057(3) Uani 0.411(13) 1 d PDU A 1
C16 C 1.014(2) 0.2025(18) 1.2566(13) 0.060(3) Uani 0.411(13) 1 d PGDU A 1
C17 C 0.9150(18) 0.1151(19) 1.2828(15) 0.062(3) Uani 0.411(13) 1 d PGDU A 1
H17A H 0.8512 0.1170 1.2389 0.074 Uiso 0.411(13) 1 calc PR A 1
C18 C 0.911(2) 0.0249(19) 1.3747(17) 0.064(4) Uani 0.411(13) 1 d PGDU . 1
H18A H 0.8435 -0.0342 1.3925 0.077 Uiso 0.411(13) 1 d PR A 1
C19 C 1.006(2) 0.0221(16) 1.4404(15) 0.065(3) Uani 0.411(13) 1 d PGDU . 1
C20 C 1.106(2) 0.1095(13) 1.4141(14) 0.067(3) Uani 0.411(13) 1 d PGDU A 1
C21 C 1.110(2) 0.1997(15) 1.3222(14) 0.063(3) Uani 0.411(13) 1 d PGDU A 1
H21A H 1.1763 0.2582 1.3046 0.076 Uiso 0.411(13) 1 calc PR A 1
O7' O 0.917(2) 0.3098(19) 1.1101(16) 0.054(3) Uani 0.589(13) 1 d PDU A 2
O8' O 1.118(2) 0.376(3) 1.132(3) 0.054(3) Uani 0.589(13) 1 d PDU . 2
O10' O 1.3801(19) 0.035(4) 1.379(2) 0.088(6) Uani 0.25 1 d PDU A 2
O9' O 1.252(3) -0.034(4) 1.5311(18) 0.079(5) Uani 0.25 1 d PDU . 2
N2' N 1.2655(18) 0.023(2) 1.4388(17) 0.075(4) Uani 0.25 1 d PDU A 2
C15' C 1.012(2) 0.317(3) 1.1624(19) 0.057(3) Uani 0.589(13) 1 d PDU A 2
C16' C 1.0149(17) 0.2291(14) 1.2650(10) 0.060(3) Uani 0.589(13) 1 d PGDU A 2
C17' C 0.8828(15) 0.2047(15) 1.3217(12) 0.065(3) Uani 0.589(13) 1 d PGU A 2
H17B H 0.7987 0.2445 1.2962 0.078 Uiso 0.589(13) 1 calc PR A 2
C18' C 0.8763(14) 0.1208(17) 1.4166(13) 0.069(4) Uani 0.589(13) 1 d PGU . 2
H18B H 0.7870 0.1043 1.4549 0.083 Uiso 0.589(13) 1 d PR A 2
C19' C 1.0020(17) 0.0613(14) 1.4547(11) 0.069(3) Uani 0.589(13) 1 d PGDU . 2
C20' C 1.1341(14) 0.0857(13) 1.3980(12) 0.068(3) Uani 0.589(13) 1 d PGDU A 2
C21' C 1.1406(14) 0.1697(14) 1.3031(11) 0.062(3) Uani 0.589(13) 1 d PGDU A 2
H21B H 1.2291 0.1860 1.2652 0.075 Uiso 0.589(13) 1 calc PR A 2
O11' O 0.688(7) 0.258(4) 1.026(5) 0.112(4) Uani 0.291(17) 1 d PDU B 2
C22' C 0.622(5) 0.176(4) 1.087(4) 0.118(5) Uani 0.291(17) 1 d PDU B 2
H22B H 0.5294 0.1970 1.1140 0.141 Uiso 0.291(17) 1 calc PR B 2
C24' C 0.591(7) -0.035(5) 1.189(5) 0.128(9) Uani 0.291(17) 1 d PDU B 2
H24D H 0.4993 0.0021 1.2098 0.192 Uiso 0.291(17) 1 calc PR B 2
H24E H 0.6417 -0.0731 1.2460 0.192 Uiso 0.291(17) 1 calc PR B 2
H24F H 0.5768 -0.0974 1.1600 0.192 Uiso 0.291(17) 1 calc PR B 2
C23' C 0.817(6) 0.020(5) 1.077(6) 0.127(8) Uani 0.291(17) 1 d PDU B 2
H23D H 0.8569 0.0888 1.0268 0.190 Uiso 0.291(17) 1 calc PR B 2
H23E H 0.8114 -0.0449 1.0485 0.190 Uiso 0.291(17) 1 calc PR B 2
H23F H 0.8762 -0.0100 1.1297 0.190 Uiso 0.291(17) 1 calc PR B 2
N3' N 0.674(5) 0.059(4) 1.117(3) 0.120(5) Uani 0.291(17) 1 d PDU B 2
O11 O 0.680(3) 0.275(2) 1.0411(19) 0.112(4) Uani 0.709(17) 1 d PDU B 1
C22 C 0.746(2) 0.176(2) 1.0781(16) 0.118(5) Uani 0.709(17) 1 d PDU B 1
H22A H 0.8369 0.1578 1.0478 0.141 Uiso 0.709(17) 1 calc PR B 1
C23 C 0.552(3) 0.114(3) 1.210(2) 0.136(8) Uani 0.709(17) 1 d PDU B 1
H23A H 0.5099 0.1943 1.1764 0.204 Uiso 0.709(17) 1 calc PR B 1
H23B H 0.5605 0.1101 1.2773 0.204 Uiso 0.709(17) 1 calc PR B 1
H23C H 0.4930 0.0520 1.2105 0.204 Uiso 0.709(17) 1 calc PR B 1
C24 C 0.776(3) -0.025(2) 1.201(2) 0.135(7) Uani 0.709(17) 1 d PDU B 1
H24A H 0.8661 -0.0285 1.1601 0.202 Uiso 0.709(17) 1 calc PR B 1
H24B H 0.7231 -0.0922 1.2024 0.202 Uiso 0.709(17) 1 calc PR B 1
H24C H 0.7919 -0.0320 1.2671 0.202 Uiso 0.709(17) 1 calc PR B 1
N3 N 0.693(2) 0.0926(18) 1.1594(15) 0.122(5) Uani 0.709(17) 1 d PDU B 1
N4 N 0.335(4) 0.899(3) 0.155(3) 0.192(13) Uani 0.50 1 d PDU . .
O12 O 0.325(5) 1.092(3) 0.054(3) 0.189(13) Uani 0.50 1 d PDU . .
C27 C 0.409(6) 0.774(4) 0.188(4) 0.193(14) Uani 0.50 1 d PDU . .
H27A H 0.4921 0.7671 0.1408 0.289 Uiso 0.50 1 calc PR . .
H27B H 0.3450 0.7143 0.1911 0.289 Uiso 0.50 1 calc PR . .
H27C H 0.4383 0.7599 0.2521 0.289 Uiso 0.50 1 calc PR . .
C26 C 0.197(5) 0.919(4) 0.214(4) 0.194(14) Uani 0.50 1 d PDU . .
H26A H 0.1549 1.0015 0.1866 0.290 Uiso 0.50 1 calc PR . .
H26B H 0.2119 0.9072 0.2817 0.290 Uiso 0.50 1 calc PR . .
H26C H 0.1334 0.8607 0.2130 0.290 Uiso 0.50 1 calc PR . .
C25 C 0.390(4) 0.989(4) 0.078(3) 0.194(13) Uani 0.50 1 d PDU . .
H25A H 0.4780 0.9732 0.0424 0.233 Uiso 0.50 1 calc PR . .

loop_
_atom_site_aniso_label
_atom_site_aniso_U_11
_atom_site_aniso_U_22
_atom_site_aniso_U_33
_atom_site_aniso_U_23
_atom_site_aniso_U_13
_atom_site_aniso_U_12
Tb1 0.0265(3) 0.0406(13) 0.0208(5) -0.0072(9) 0.0017(3) 0.0004(10)
O1W 0.067(4) 0.067(4) 0.068(4) -0.0208(17) -0.0080(14) -0.0061(14)
O1 0.045(4) 0.049(6) 0.046(5) -0.014(5) 0.001(4) -0.002(5)
O2 0.052(5) 0.052(6) 0.049(5) -0.014(4) -0.002(4) -0.004(5)
C1 0.047(4) 0.051(5) 0.047(4) -0.011(3) -0.002(3) -0.004(4)
C2 0.049(4) 0.055(4) 0.046(4) -0.012(3) -0.001(3) -0.005(3)
C3 0.054(6) 0.060(6) 0.051(6) -0.016(5) -0.004(5) -0.004(5)
C4 0.057(6) 0.064(7) 0.052(6) -0.017(5) -0.007(5) -0.002(5)
C5 0.062(6) 0.071(6) 0.054(5) -0.017(5) -0.004(4) -0.005(5)
C6 0.059(6) 0.067(7) 0.053(6) -0.016(5) 0.003(5) -0.008(5)
C7 0.056(6) 0.063(6) 0.050(5) -0.014(5) 0.001(5) -0.009(5)
O3 0.035(4) 0.045(7) 0.033(4) -0.013(5) -0.003(3) -0.006(5)
O4 0.039(6) 0.054(7) 0.043(7) -0.014(6) -0.002(5) -0.007(5)
C14 0.037(5) 0.054(6) 0.042(5) -0.012(5) -0.003(4) -0.006(5)
C8 0.064(5) 0.072(6) 0.052(5) -0.017(5) -0.003(4) 0.001(5)
C9 0.054(6) 0.065(7) 0.048(5) -0.020(6) 0.001(5) -0.005(6)
C10 0.044(5) 0.056(7) 0.045(5) -0.022(5) -0.003(5) -0.007(6)
C11 0.044(5) 0.059(6) 0.045(5) -0.013(5) -0.002(4) -0.005(5)
C12 0.051(6) 0.066(7) 0.052(5) -0.017(5) -0.007(4) -0.005(6)
C13 0.066(5) 0.076(6) 0.059(5) -0.019(5) -0.004(4) -0.001(5)
O5 0.107(9) 0.112(9) 0.096(8) -0.005(6) -0.014(7) -0.001(7)
O6 0.099(8) 0.128(10) 0.107(10) -0.021(7) -0.028(7) -0.019(7)
N1 0.082(6) 0.097(7) 0.071(6) -0.016(6) -0.016(5) -0.004(6)
Tb1' 0.0265(3) 0.0406(13) 0.0208(5) -0.0072(9) 0.0017(3) 0.0004(10)
O1W' 0.067(4) 0.067(4) 0.068(4) -0.0208(17) -0.0080(14) -0.0061(14)
O1' 0.044(6) 0.046(7) 0.046(6) -0.011(5) -0.002(5) -0.005(6)
O2' 0.051(6) 0.050(7) 0.047(6) -0.016(5) -0.003(5) -0.004(6)
C1' 0.047(4) 0.051(5) 0.047(4) -0.011(3) -0.002(3) -0.004(4)
C2' 0.049(4) 0.055(4) 0.046(4) -0.012(3) -0.001(3) -0.005(3)
C3' 0.048(6) 0.054(6) 0.046(6) -0.010(5) -0.003(5) -0.002(5)
C4' 0.050(6) 0.058(7) 0.047(6) -0.012(5) -0.003(5) -0.002(6)
C5' 0.050(5) 0.062(6) 0.051(5) -0.014(5) -0.003(4) -0.001(5)
C6' 0.046(6) 0.055(7) 0.049(6) -0.010(5) -0.003(5) -0.001(6)
C7' 0.047(5) 0.053(7) 0.048(5) -0.011(5) -0.004(5) -0.002(5)
N1' 0.116(11) 0.118(11) 0.112(11) -0.032(7) -0.014(8) -0.007(8)
O5' 0.119(11) 0.112(12) 0.113(12) -0.034(8) -0.014(8) -0.006(8)
O6' 0.121(11) 0.136(12) 0.125(12) -0.022(8) -0.014(8) -0.006(8)
O3' 0.035(4) 0.045(7) 0.033(4) -0.013(5) -0.003(3) -0.006(5)
O4' 0.026(7) 0.032(9) 0.033(8) -0.011(7) 0.009(6) -0.012(7)
C14' 0.047(8) 0.062(8) 0.048(7) -0.012(6) -0.005(6) -0.004(7)
C8' 0.056(6) 0.063(6) 0.051(5) -0.013(5) -0.002(4) 0.000(5)
C9' 0.061(7) 0.069(7) 0.055(6) -0.012(5) 0.001(5) 0.004(5)
C10' 0.058(7) 0.068(7) 0.054(6) -0.012(5) -0.003(5) 0.003(5)
C11' 0.050(6) 0.062(7) 0.048(6) -0.011(5) -0.005(5) -0.004(5)
C12' 0.045(6) 0.057(7) 0.047(6) -0.013(5) -0.005(5) -0.007(5)
C13' 0.049(6) 0.057(7) 0.047(6) -0.015(5) -0.005(5) -0.006(5)
N2 0.071(5) 0.073(5) 0.070(5) -0.017(4) -0.013(4) -0.007(4)
O9 0.078(7) 0.078(7) 0.073(6) -0.020(5) -0.012(5) -0.008(6)
O10 0.075(6) 0.079(8) 0.079(7) -0.023(5) -0.012(5) -0.008(6)
O7 0.047(5) 0.058(6) 0.052(5) -0.008(5) -0.007(5) 0.003(5)
O8 0.047(5) 0.060(6) 0.048(5) -0.006(5) -0.007(5) 0.003(5)
C15 0.049(4) 0.061(4) 0.053(4) -0.007(4) -0.007(4) 0.001(4)
C16 0.054(4) 0.063(4) 0.056(4) -0.008(3) -0.008(3) -0.003(4)
C17 0.058(5) 0.064(5) 0.058(5) -0.010(4) -0.009(4) -0.005(4)
C18 0.061(5) 0.065(6) 0.059(5) -0.010(5) -0.007(5) -0.006(5)
C19 0.064(5) 0.066(5) 0.060(5) -0.009(4) -0.008(4) -0.006(4)
C20 0.065(4) 0.067(5) 0.062(4) -0.009(4) -0.010(4) -0.005(4)
C21 0.059(5) 0.065(5) 0.059(4) -0.010(4) -0.009(4) -0.005(4)
O7' 0.044(5) 0.058(6) 0.050(5) -0.006(5) -0.005(4) 0.003(4)
O8' 0.044(5) 0.059(6) 0.049(5) -0.004(4) -0.008(5) 0.005(4)
O10' 0.081(7) 0.089(8) 0.087(8) -0.022(6) -0.006(5) -0.005(6)
O9' 0.077(6) 0.081(6) 0.076(6) -0.016(5) -0.014(5) -0.005(5)
N2' 0.072(5) 0.076(5) 0.072(5) -0.015(4) -0.013(4) -0.005(4)
C15' 0.048(4) 0.061(4) 0.053(4) -0.007(4) -0.006(3) 0.001(4)
C16' 0.053(4) 0.063(4) 0.056(4) -0.007(3) -0.008(3) -0.003(4)
C17' 0.057(4) 0.067(5) 0.059(5) -0.006(4) -0.005(4) -0.002(4)
C18' 0.064(5) 0.069(5) 0.062(5) -0.004(4) -0.005(4) -0.004(5)
C19' 0.066(4) 0.069(5) 0.061(5) -0.006(4) -0.008(4) -0.005(4)
C20' 0.066(4) 0.069(4) 0.063(4) -0.009(4) -0.008(4) -0.005(4)
C21' 0.057(4) 0.065(5) 0.058(4) -0.008(4) -0.007(4) -0.003(4)
O11' 0.104(5) 0.114(5) 0.115(5) -0.028(4) -0.017(4) -0.009(4)
C22' 0.113(6) 0.119(6) 0.119(6) -0.030(5) -0.017(5) -0.010(4)
C24' 0.127(10) 0.125(9) 0.127(11) -0.032(7) -0.014(8) -0.013(8)
C23' 0.125(9) 0.125(10) 0.127(10) -0.035(8) -0.014(7) -0.008(7)
N3' 0.118(6) 0.119(6) 0.122(6) -0.031(5) -0.017(5) -0.010(5)
O11 0.104(5) 0.114(5) 0.115(5) -0.028(4) -0.017(4) -0.009(4)
C22 0.112(6) 0.118(6) 0.120(6) -0.029(4) -0.018(5) -0.010(5)
C23 0.132(9) 0.135(10) 0.132(10) -0.033(8) -0.006(7) -0.010(7)
C24 0.131(9) 0.129(8) 0.134(9) -0.026(6) -0.018(7) -0.006(6)
N3 0.119(6) 0.120(6) 0.122(6) -0.029(5) -0.017(5) -0.010(5)
N4 0.195(14) 0.192(14) 0.192(14) -0.058(7) -0.024(7) -0.018(6)
O12 0.196(15) 0.186(14) 0.190(15) -0.063(8) -0.022(9) -0.018(8)
C27 0.194(16) 0.193(15) 0.192(16) -0.057(8) -0.024(9) -0.018(8)
C26 0.194(15) 0.192(16) 0.196(16) -0.059(9) -0.024(8) -0.020(8)
C25 0.195(14) 0.193(14) 0.193(14) -0.058(7) -0.024(7) -0.016(7)

loop_
_atom_type_symbol
_atom_type_description
_atom_type_scat_dispersion_real
_atom_type_scat_dispersion_imag
_atom_type_scat_source
C C 0.0033 0.0016 'International Tables Vol C Tables 4.2.6.8 and 6.1.1.4'
H H 0.0000 0.0000 'International Tables Vol C Tables 4.2.6.8 and 6.1.1.4'
Tb Tb -0.1723 4.1537 'International Tables Vol C Tables 4.2.6.8 and 6.1.1.4'
N N 0.0061 0.0033 'International Tables Vol C Tables 4.2.6.8 and 6.1.1.4'
O O 0.0106 0.0060 'International Tables Vol C Tables 4.2.6.8 and 6.1.1.4'

loop_
_geom_angle_atom_site_label_1
_geom_angle_atom_site_label_2
_geom_angle_atom_site_label_3
_geom_angle
_geom_angle_site_symmetry_1
_geom_angle_site_symmetry_3
O2 Tb1 O8 86.4(14) 1_556 2_767
O2 Tb1 O7 60.6(10) 1_556 .
O8 Tb1 O7 127.0(8) 2_767 .
O2 Tb1 O4 97.3(9) 1_556 2_667
O8 Tb1 O4 155.0(12) 2_767 2_667
O7 Tb1 O4 74.9(8) . 2_667
O2 Tb1 O3 162.8(8) 1_556 .
O8 Tb1 O3 83.1(12) 2_767 .
O7 Tb1 O3 136.4(9) . .
O4 Tb1 O3 86.8(7) 2_667 .
O2 Tb1 O1W 82.8(9) 1_556 .
O8 Tb1 O1W 75.4(14) 2_767 .
O7 Tb1 O1W 131.8(10) . .
O4 Tb1 O1W 80.5(8) 2_667 .
O3 Tb1 O1W 81.4(8) . .
O2 Tb1 O11 132.2(9) 1_556 .
O8 Tb1 O11 135.8(15) 2_767 .
O7 Tb1 O11 73.8(9) . .
O4 Tb1 O11 55.4(8) 2_667 .
O3 Tb1 O11 63.4(7) . .
O1W Tb1 O11 122.7(9) . .
O2 Tb1 O1 117.9(9) 1_556 2_766
O8 Tb1 O1 78.6(15) 2_767 2_766
O7 Tb1 O1 82.3(10) . 2_766
O4 Tb1 O1 120.2(8) 2_667 2_766
O3 Tb1 O1 73.3(8) . 2_766
O1W Tb1 O1 145.5(9) . 2_766
O11 Tb1 O1 65.3(8) . 2_766
C1 O1 Tb1 98(2) . 2_766
C1 O2 Tb1 175(3) . 1_554
O2 C1 O1 137(4) . .
O2 C1 C2 122(4) . .
O1 C1 C2 102(3) . .
C3 C2 C7 120.0 . .
C3 C2 C1 122(2) . .
C7 C2 C1 117.6(19) . .
C4 C3 C2 120.0 . .
C4 C3 H3A 120.0 . .
C2 C3 H3A 120.0 . .
C3 C4 C5 120.0 . .
C3 C4 H4A 120.0 . .
C5 C4 H4A 120.0 . .
C6 C5 C4 120.0 . .
C6 C5 C8 107.4(9) . .
C4 C5 C8 132.6(9) . .
C5 C6 C7 120.0 . .
C5 C6 H6A 120.0 . .
C7 C6 H6A 120.0 . .
C6 C7 C2 120.0 . .
C6 C7 H7A 120.0 . .
C2 C7 H7A 120.0 . .
C14 O3 Tb1 139.2(11) . .
C14 O4 Tb1 126.4(14) . 2_667
O3 C14 O4 127(2) . .
O3 C14 C11 116(2) . .
O4 C14 C11 116.9(19) . .
C9 C8 C13 120.0 . .
C9 C8 C5 112.5(9) . .
C13 C8 C5 127.5(9) . .
C8 C9 C10 120.0 . .
C8 C9 H9A 120.0 . .
C10 C9 H9A 120.0 . .
C11 C10 C9 120.0 . .
C11 C10 H10A 120.0 . .
C9 C10 H10A 120.0 . .
C10 C11 C12 120.0 . .
C10 C11 C14 118.7(14) . .
C12 C11 C14 121.3(14) . .
C13 C12 C11 120.0 . .
C13 C12 H12A 120.0 . .
C11 C12 H12A 120.0 . .
C12 C13 C8 120.0 . .
C12 C13 N1 121.1(14) . .
C8 C13 N1 118.9(14) . .
O6 N1 O5 122(3) . .
O6 N1 C13 115(3) . .
O5 N1 C13 123(3) . .
O1' Tb1' O3' 93.1(12) 2_766 .
O1' Tb1' O7' 82.3(10) 2_766 .
O3' Tb1' O7' 160.6(8) . .
O1' Tb1' O11' 81.7(18) 2_766 .
O3' Tb1' O11' 85.0(16) . .
O7' Tb1' O11' 75.6(15) . .
O1' Tb1' O4' 162.7(9) 2_766 2_667
O3' Tb1' O4' 95.6(8) . 2_667
O7' Tb1' O4' 84.6(7) . 2_667
O11' Tb1' O4' 84.3(17) . 2_667
O1' Tb1' O8' 68.3(11) 2_766 2_767
O3' Tb1' O8' 75.0(9) . 2_767
O7' Tb1' O8' 119.8(6) . 2_767
O11' Tb1' O8' 142.4(19) . 2_767
O4' Tb1' O8' 128.5(10) 2_667 2_767
O1' Tb1' O1W' 131.2(11) 2_766 .
O3' Tb1' O1W' 57.1(10) . .
O7' Tb1' O1W' 138.0(9) . .
O11' Tb1' O1W' 126.4(17) . .
O4' Tb1' O1W' 65.8(9) 2_667 .
O8' Tb1' O1W' 67.0(10) 2_767 .
O1' Tb1' O2' 116.4(10) 2_766 1_556
O3' Tb1' O2' 119.1(8) . 1_556
O7' Tb1' O2' 79.4(8) . 1_556
O11' Tb1' O2' 146.8(17) . 1_556
O4' Tb1' O2' 71.7(8) 2_667 1_556
O8' Tb1' O2' 69.9(11) 2_767 1_556
O1W' Tb1' O2' 63.8(9) . 1_556
C1' O1' Tb1' 145(3) . 2_766
C1' O2' Tb1' 150(3) . 1_554
O1' C1' O2' 114(4) . .
O1' C1' C2' 131(4) . .
O2' C1' C2' 115(4) . .
C3' C2' C7' 120.0 . .
C3' C2' C1' 119(2) . .
C7' C2' C1' 120(2) . .
C4' C3' C2' 120.0 . .
C4' C3' H3'A 120.0 . .
C2' C3' H3'A 120.0 . .
C3' C4' C5' 120.0 . .
C3' C4' H4'A 120.0 . .
C5' C4' H4'A 120.0 . .
C4' C5' C6' 120.0 . .
C4' C5' C8' 126.3(11) . .
C6' C5' C8' 113.7(11) . .
C7' C6' C5' 120.0 . .
C7' C6' H6'A 120.0 . .
C5' C6' H6'A 120.0 . .
C6' C7' C2' 120.0 . .
C6' C7' H7'A 120.0 . .
C2' C7' H7'A 120.0 . .
O5' N1' O6' 124(5) . .
O5' N1' C13' 121(4) . .
O6' N1' C13' 115(4) . .
C14' O3' Tb1' 169.4(15) . .
C14' O4' Tb1' 129.3(17) . 2_667
O3' C14' O4' 127(2) . .
O3' C14' C11' 116(2) . .
O4' C14' C11' 117(2) . .
C9' C8' C13' 120.0 . .
C9' C8' C5' 104.5(9) . .
C13' C8' C5' 135.5(9) . .
C8' C9' C10' 120.0 . .
C8' C9' H9'A 120.0 . .
C10' C9' H9'A 120.0 . .
C9' C10' C11' 120.0 . .
C9' C10' H10B 120.0 . .
C11' C10' H10B 120.0 . .
C12' C11' C10' 120.0 . .
C12' C11' C14' 114.3(14) . .
C10' C11' C14' 125.3(13) . .
C11' C12' C13' 120.0 . .
C11' C12' H12B 120.0 . .
C13' C12' H12B 120.0 . .
C12' C13' C8' 120.0 . .
C12' C13' N1' 122.7(18) . .
C8' C13' N1' 117.2(19) . .
O9 N2 O10 127.9(9) . .
O9 N2 C20 116.3(8) . .
O10 N2 C20 115.7(8) . .
N2 O9 C18 108(2) . 2_758
C15 O7 Tb1 147(2) . .
C15 O8 Tb1 135(3) . 2_767
O8 C15 O7 125(2) . .
O8 C15 C16 118(3) . .
O7 C15 C16 110(3) . .
C17 C16 C21 120.0 . .
C17 C16 C15 123.4(14) . .
C21 C16 C15 116.6(14) . .
C16 C17 C18 120.0 . .
C16 C17 H17A 120.0 . .
C18 C17 H17A 120.0 . .
C19 C18 C17 120.0 . .
C19 C18 O9 100.3(15) . 2_758
C17 C18 O9 139.0(15) . 2_758
C19 C18 H18A 120.0 . .
C17 C18 H18A 120.0 . .
O9 C18 H18A 21.1 2_758 .
C18 C19 C20 120.0 . .
C18 C19 C19 132(2) . 2_758
C20 C19 C19 102.4(17) . 2_758
C21 C20 C19 120.0 . .
C21 C20 N2 118.7(5) . .
C19 C20 N2 121.2(4) . .
C20 C21 C16 120.0 . .
C20 C21 H21A 120.0 . .
C16 C21 H21A 120.0 . .
C15' O7' Tb1' 135.8(17) . .
C15' O8' Tb1' 145.2(19) . 2_767
N2' O9' C18' 122(2) . 2_758
O10' N2' O9' 127.5(9) . .
O10' N2' C20' 116.5(8) . .
O9' N2' C20' 115.9(8) . .
O8' C15' O7' 126.1(19) . .
O8' C15' C16' 114(2) . .
O7' C15' C16' 119(2) . .
C17' C16' C21' 120.0 . .
C17' C16' C15' 116.5(11) . .
C21' C16' C15' 123.5(11) . .
C18' C17' C16' 120.0 . .
C18' C17' H17B 120.0 . .
C16' C17' H17B 120.0 . .
C17' C18' C19' 120.0 . .
C17' C18' O9' 125.3(12) . 2_758
C19' C18' O9' 108.3(12) . 2_758
C17' C18' H18B 120.0 . .
C19' C18' H18B 120.0 . .
O9' C18' H18B 26.9 2_758 .
C20' C19' C18' 120.0 . .
C20' C19' C19' 116.8(18) . 2_758
C18' C19' C19' 120.6(18) . 2_758
C21' C20' C19' 120.0 . .
C21' C20' N2' 120.5(5) . .
C19' C20' N2' 119.5(5) . .
C20' C21' C16' 120.0 . .
C20' C21' H21B 120.0 . .
C16' C21' H21B 120.0 . .
C22' O11' Tb1' 144(3) . .
O11' C22' N3' 123.5(19) . .
O11' C22' H22B 118.2 . .
N3' C22' H22B 118.2 . .
N3' C24' H24D 109.5 . .
N3' C24' H24E 109.5 . .
H24D C24' H24E 109.5 . .
N3' C24' H24F 109.5 . .
H24D C24' H24F 109.5 . .
H24E C24' H24F 109.5 . .
N3' C23' H23D 109.5 . .
N3' C23' H23E 109.5 . .
H23D C23' H23E 109.5 . .
N3' C23' H23F 109.5 . .
H23D C23' H23F 109.5 . .
H23E C23' H23F 109.5 . .
C22' N3' C23' 120.7(17) . .
C22' N3' C24' 121.5(17) . .
C23' N3' C24' 117.8(14) . .
C22 O11 Tb1 124.7(14) . .
O11 C22 N3 122.7(17) . .
O11 C22 H22A 118.6 . .
N3 C22 H22A 118.6 . .
N3 C23 H23A 109.5 . .
N3 C23 H23B 109.5 . .
H23A C23 H23B 109.5 . .
N3 C23 H23C 109.5 . .
H23A C23 H23C 109.5 . .
H23B C23 H23C 109.5 . .
N3 C24 H24A 109.5 . .
N3 C24 H24B 109.5 . .
H24A C24 H24B 109.5 . .
N3 C24 H24C 109.5 . .
H24A C24 H24C 109.5 . .
H24B C24 H24C 109.5 . .
C22 N3 C23 121.7(15) . .
C22 N3 C24 120.8(15) . .
C23 N3 C24 117.6(13) . .
C25 N4 C26 122.4(9) . .
C25 N4 C27 122.4(9) . .
C26 N4 C27 115.2(8) . .
N4 C27 H27A 109.5 . .
N4 C27 H27B 109.5 . .
H27A C27 H27B 109.5 . .
N4 C27 H27C 109.5 . .
H27A C27 H27C 109.5 . .
H27B C27 H27C 109.5 . .
N4 C26 H26A 109.5 . .
N4 C26 H26B 109.5 . .
H26A C26 H26B 109.5 . .
N4 C26 H26C 109.5 . .
H26A C26 H26C 109.5 . .
H26B C26 H26C 109.5 . .
O12 C25 N4 120.2(10) . .
O12 C25 H25A 119.9 . .
N4 C25 H25A 119.9 . .

loop_
_geom_bond_atom_site_label_1
_geom_bond_atom_site_label_2
_geom_bond_distance
_geom_bond_site_symmetry_2
Tb1 O2 1.93(3) 1_556
Tb1 O8 2.26(5) 2_767
Tb1 O7 2.34(3) .
Tb1 O4 2.37(2) 2_667
Tb1 O3 2.48(2) .
Tb1 O1W 2.513(16) .
Tb1 O11 2.61(2) .
Tb1 O1 2.72(3) 2_766
O1 C1 1.38(6) .
O1 Tb1 2.72(3) 2_766
O2 C1 1.20(5) .
O2 Tb1 1.93(3) 1_554
C1 C2 1.61(5) .
C2 C3 1.3900 .
C2 C7 1.3900 .
C3 C4 1.3900 .
C3 H3A 0.9300 .
C4 C5 1.3900 .
C4 H4A 0.9300 .
C5 C6 1.3900 .
C5 C8 1.57(2) .
C6 C7 1.3900 .
C6 H6A 0.9300 .
C7 H7A 0.9300 .
O3 C14 1.200(19) .
O4 C14 1.32(2) .
O4 Tb1 2.37(2) 2_667
C14 C11 1.53(3) .
C8 C9 1.3900 .
C8 C13 1.3900 .
C9 C10 1.3900 .
C9 H9A 0.9300 .
C10 C11 1.3900 .
C10 H10A 0.9300 .
C11 C12 1.3900 .
C12 C13 1.3900 .
C12 H12A 0.9300 .
C13 N1 1.46(3) .
O5 N1 1.26(4) .
O6 N1 1.18(4) .
Tb1' O1' 2.07(3) 2_766
Tb1' O3' 2.21(2) .
Tb1' O7' 2.308(19) .
Tb1' O11' 2.33(5) .
Tb1' O4' 2.46(2) 2_667
Tb1' O8' 2.48(3) 2_767
Tb1' O1W' 2.543(18) .
Tb1' O2' 2.71(3) 1_556
O1' C1' 1.21(7) .
O1' Tb1' 2.07(3) 2_766
O2' C1' 1.27(6) .
O2' Tb1' 2.71(3) 1_554
C1' C2' 1.55(5) .
C2' C3' 1.3900 .
C2' C7' 1.3900 .
C3' C4' 1.3900 .
C3' H3'A 0.9300 .
C4' C5' 1.3900 .
C4' H4'A 0.9300 .
C5' C6' 1.3900 .
C5' C8' 1.46(3) .
C6' C7' 1.3900 .
C6' H6'A 0.9300 .
C7' H7'A 0.9300 .
N1' O5' 1.16(5) .
N1' O6' 1.28(5) .
N1' C13' 1.46(5) .
O3' C14' 1.20(2) .
O4' C14' 1.31(2) .
O4' Tb1' 2.46(2) 2_667
C14' C11' 1.52(4) .
C8' C9' 1.3900 .
C8' C13' 1.3900 .
C9' C10' 1.3900 .
C9' H9'A 0.9300 .
C10' C11' 1.3900 .
C10' H10B 0.9300 .
C11' C12' 1.3900 .
C12' C13' 1.3900 .
C12' H12B 0.9300 .
N2 O9 1.259(8) .
N2 O10 1.267(8) .
N2 C20 1.461(6) .
O9 C18 1.67(5) 2_758
O7 C15 1.280(10) .
O8 C15 1.234(9) .
O8 Tb1 2.26(5) 2_767
C15 C16 1.58(4) .
C16 C17 1.3900 .
C16 C21 1.3900 .
C17 C18 1.3900 .
C17 H17A 0.9300 .
C18 C19 1.3900 .
C18 O9 1.67(4) 2_758
C18 H18A 0.9395 .
C19 C20 1.3900 .
C19 C19 1.61(4) 2_758
C20 C21 1.3900 .
C21 H21A 0.9300 .
O7' C15' 1.285(9) .
O8' C15' 1.231(9) .
O8' Tb1' 2.48(3) 2_767
O10' N2' 1.262(8) .
O9' N2' 1.268(8) .
O9' C18' 1.60(5) 2_758
N2' C20' 1.460(6) .
C15' C16' 1.50(3) .
C16' C17' 1.3900 .
C16' C21' 1.3900 .
C17' C18' 1.3900 .
C17' H17B 0.9300 .
C18' C19' 1.3900 .
C18' O9' 1.60(4) 2_758
C18' H18B 0.9384 .
C19' C20' 1.3900 .
C19' C19' 1.58(3) 2_758
C20' C21' 1.3900 .
C21' H21B 0.9300 .
O11' C22' 1.229(10) .
C22' N3' 1.323(9) .
C22' H22B 0.9300 .
C24' N3' 1.457(16) .
C24' H24D 0.9600 .
C24' H24E 0.9600 .
C24' H24F 0.9600 .
C23' N3' 1.447(16) .
C23' H23D 0.9600 .
C23' H23E 0.9600 .
C23' H23F 0.9600 .
O11 C22 1.228(9) .
C22 N3 1.325(9) .
C22 H22A 0.9300 .
C23 N3 1.438(15) .
C23 H23A 0.9600 .
C23 H23B 0.9600 .
C23 H23C 0.9600 .
C24 N3 1.465(15) .
C24 H24A 0.9600 .
C24 H24B 0.9600 .
C24 H24C 0.9600 .
N4 C25 1.339(8) .
N4 C26 1.472(8) .
N4 C27 1.472(8) .
O12 C25 1.231(10) .
C27 H27A 0.9600 .
C27 H27B 0.9600 .
C27 H27C 0.9600 .
C26 H26A 0.9600 .
C26 H26B 0.9600 .
C26 H26C 0.9600 .
C25 H25A 0.9300 .

loop_
_geom_torsion_atom_site_label_1
_geom_torsion_atom_site_label_2
_geom_torsion_atom_site_label_3
_geom_torsion_atom_site_label_4
_geom_torsion
_geom_torsion_site_symmetry_1
_geom_torsion_site_symmetry_4
Tb1 O2 C1 O1 -90(36) 1_554 .
Tb1 O2 C1 C2 91(35) 1_554 .
Tb1 O1 C1 O2 -26(7) 2_766 .
Tb1 O1 C1 C2 153(2) 2_766 .
O2 C1 C2 C3 -173(3) . .
O1 C1 C2 C3 7(4) . .
O2 C1 C2 C7 16(5) . .
O1 C1 C2 C7 -164(2) . .
C7 C2 C3 C4 0.0 . .
C1 C2 C3 C4 -171(2) . .
C2 C3 C4 C5 0.0 . .
C3 C4 C5 C6 0.0 . .
C3 C4 C5 C8 179.6(3) . .
C4 C5 C6 C7 0.0 . .
C8 C5 C6 C7 -179.7(2) . .
C5 C6 C7 C2 0.0 . .
C3 C2 C7 C6 0.0 . .
C1 C2 C7 C6 172(2) . .
O2 Tb1 O3 C14 4(4) 1_556 .
O8 Tb1 O3 C14 -49(3) 2_767 .
O7 Tb1 O3 C14 172(2) . .
O4 Tb1 O3 C14 108(2) 2_667 .
O1W Tb1 O3 C14 27(2) . .
O11 Tb1 O3 C14 161(3) . .
O1 Tb1 O3 C14 -129(3) 2_766 .
Tb1 O3 C14 O4 -78(2) . .
Tb1 O3 C14 C11 101(2) . .
Tb1 O4 C14 O3 -35.3(12) 2_667 .
Tb1 O4 C14 C11 145.5(12) 2_667 .
C6 C5 C8 C9 123.1(9) . .
C4 C5 C8 C9 -56.6(9) . .
C6 C5 C8 C13 -56.4(9) . .
C4 C5 C8 C13 123.9(10) . .
C13 C8 C9 C10 0.0 . .
C5 C8 C9 C10 -179.5(2) . .
C8 C9 C10 C11 0.0 . .
C9 C10 C11 C12 0.0 . .
C9 C10 C11 C14 178.0(6) . .
O3 C14 C11 C10 -14.6(11) . .
O4 C14 C11 C10 164.7(11) . .
O3 C14 C11 C12 163.4(10) . .
O4 C14 C11 C12 -17.3(11) . .
C10 C11 C12 C13 0.0 . .
C14 C11 C12 C13 -178.0(7) . .
C11 C12 C13 C8 0.0 . .
C11 C12 C13 N1 -177.0(15) . .
C9 C8 C13 C12 0.0 . .
C5 C8 C13 C12 179.4(3) . .
C9 C8 C13 N1 177.1(14) . .
C5 C8 C13 N1 -3.5(14) . .
C12 C13 N1 O6 -44.1(15) . .
C8 C13 N1 O6 138.9(16) . .
C12 C13 N1 O5 136.7(15) . .
C8 C13 N1 O5 -40.3(16) . .
Tb1' O1' C1' O2' -9(9) 2_766 .
Tb1' O1' C1' C2' 166(3) 2_766 .
Tb1' O2' C1' O1' 58(8) 1_554 .
Tb1' O2' C1' C2' -118(5) 1_554 .
O1' C1' C2' C3' 0(7) . .
O2' C1' C2' C3' 175(3) . .
O1' C1' C2' C7' -165(4) . .
O2' C1' C2' C7' 10(5) . .
C7' C2' C3' C4' 0.0 . .
C1' C2' C3' C4' -166(3) . .
C2' C3' C4' C5' 0.0 . .
C3' C4' C5' C6' 0.0 . .
C3' C4' C5' C8' 179.7(3) . .
C4' C5' C6' C7' 0.0 . .
C8' C5' C6' C7' -179.8(2) . .
C5' C6' C7' C2' 0.0 . .
C3' C2' C7' C6' 0.0 . .
C1' C2' C7' C6' 165(3) . .
O1' Tb1' O3' C14' 36(10) 2_766 .
O7' Tb1' O3' C14' -40(12) . .
O11' Tb1' O3' C14' -45(10) . .
O4' Tb1' O3' C14' -129(10) 2_667 .
O8' Tb1' O3' C14' 102(10) 2_767 .
O1W' Tb1' O3' C14' 174(10) . .
O2' Tb1' O3' C14' 159(10) 1_556 .
Tb1' O3' C14' O4' 115(10) . .
Tb1' O3' C14' C11' -66(10) . .
Tb1' O4' C14' O3' 16.6(10) 2_667 .
Tb1' O4' C14' C11' -162.8(11) 2_667 .
C4' C5' C8' C9' -56.9(10) . .
C6' C5' C8' C9' 122.9(10) . .
C4' C5' C8' C13' 123.5(11) . .
C6' C5' C8' C13' -56.7(11) . .
C13' C8' C9' C10' 0.0 . .
C5' C8' C9' C10' -179.7(2) . .
C8' C9' C10' C11' 0.0 . .
C9' C10' C11' C12' 0.0 . .
C9' C10' C11' C14' 172.6(15) . .
O3' C14' C11' C12' -141.2(12) . .
O4' C14' C11' C12' 38.3(12) . .
O3' C14' C11' C10' 45.9(13) . .
O4' C14' C11' C10' -134.6(13) . .
C10' C11' C12' C13' 0.0 . .
C14' C11' C12' C13' -173.3(12) . .
C11' C12' C13' C8' 0.0 . .
C11' C12' C13' N1' -177.2(19) . .
C9' C8' C13' C12' 0.0 . .
C5' C8' C13' C12' 179.6(3) . .
C9' C8' C13' N1' 177.4(17) . .
C5' C8' C13' N1' -3.0(18) . .
O5' N1' C13' C12' 138.6(18) . .
O6' N1' C13' C12' -41.4(18) . .
O5' N1' C13' C8' -38.7(18) . .
O6' N1' C13' C8' 141.3(17) . .
O10 N2 O9 C18 -113(2) . 2_758
C20 N2 O9 C18 68(2) . 2_758
O2 Tb1 O7 C15 -70(5) 1_556 .
O8 Tb1 O7 C15 -11(6) 2_767 .
O4 Tb1 O7 C15 -178(5) 2_667 .
O3 Tb1 O7 C15 114(5) . .
O1W Tb1 O7 C15 -116(5) . .
O11 Tb1 O7 C15 125(5) . .
O1 Tb1 O7 C15 58(5) 2_766 .
Tb1 O8 C15 O7 -34(8) 2_767 .
Tb1 O8 C15 C16 177(3) 2_767 .
Tb1 O7 C15 O8 33(8) . .
Tb1 O7 C15 C16 -177(3) . .
O8 C15 C16 C17 -165(4) . .
O7 C15 C16 C17 42(3) . .
O8 C15 C16 C21 13(4) . .
O7 C15 C16 C21 -139(3) . .
C21 C16 C17 C18 0.0 . .
C15 C16 C17 C18 178.2(12) . .
C16 C17 C18 C19 0.0 . .
C16 C17 C18 O9 -168(3) . 2_758
C17 C18 C19 C20 0.0 . .
O9 C18 C19 C20 172(2) 2_758 .
C17 C18 C19 C19 150(4) . 2_758
O9 C18 C19 C19 -38(2) 2_758 2_758
C18 C19 C20 C21 0.0 . .
C19 C19 C20 C21 -158(3) 2_758 .
C18 C19 C20 N2 -176.7(9) . .
C19 C19 C20 N2 26(3) 2_758 .
O9 N2 C20 C21 126.2(19) . .
O10 N2 C20 C21 -53.4(19) . .
O9 N2 C20 C19 -57(2) . .
O10 N2 C20 C19 123(2) . .
C19 C20 C21 C16 0.0 . .
N2 C20 C21 C16 176.8(9) . .
C17 C16 C21 C20 0.0 . .
C15 C16 C21 C20 -178.3(11) . .
O1' Tb1' O7' C15' 105(2) 2_766 .
O3' Tb1' O7' C15' -177(3) . .
O11' Tb1' O7' C15' -171(3) . .
O4' Tb1' O7' C15' -86(2) 2_667 .
O8' Tb1' O7' C15' 46(3) 2_767 .
O1W' Tb1' O7' C15' -42(3) . .
O2' Tb1' O7' C15' -13(2) 1_556 .
C18' O9' N2' O10' -138(4) 2_758 .
C18' O9' N2' C20' 45(4) 2_758 .
Tb1' O8' C15' O7' 24(6) 2_767 .
Tb1' O8' C15' C16' -169(3) 2_767 .
Tb1' O7' C15' O8' -52(4) . .
Tb1' O7' C15' C16' 141.4(16) . .
O8' C15' C16' C17' 151(2) . .
O7' C15' C16' C17' -41(2) . .
O8' C15' C16' C21' -31(3) . .
O7' C15' C16' C21' 137(2) . .
C21' C16' C17' C18' 0.0 . .
C15' C16' C17' C18' 178.0(12) . .
C16' C17' C18' C19' 0.0 . .
C16' C17' C18' O9' -149(2) . 2_758
C17' C18' C19' C20' 0.0 . .
O9' C18' C19' C20' 153.4(19) 2_758 .
C17' C18' C19' C19' -161(3) . 2_758
O9' C18' C19' C19' -8(2) 2_758 2_758
C18' C19' C20' C21' 0.0 . .
C19' C19' C20' C21' 162(3) 2_758 .
C18' C19' C20' N2' 179.9(3) . .
C19' C19' C20' N2' -18(3) 2_758 .
O10' N2' C20' C21' -10(2) . .
O9' N2' C20' C21' 168(2) . .
O10' N2' C20' C19' 170(2) . .
O9' N2' C20' C19' -12(2) . .
C19' C20' C21' C16' 0.0 . .
N2' C20' C21' C16' -179.9(3) . .
C17' C16' C21' C20' 0.0 . .
C15' C16' C21' C20' -177.9(13) . .
O1' Tb1' O11' C22' 155(5) 2_766 .
O3' Tb1' O11' C22' -111(5) . .
O7' Tb1' O11' C22' 71(5) . .
O4' Tb1' O11' C22' -15(5) 2_667 .
O8' Tb1' O11' C22' -169(4) 2_767 .
O1W' Tb1' O11' C22' -69(5) . .
O2' Tb1' O11' C22' 28(7) 1_556 .
Tb1' O11' C22' N3' -123(5) . .
O11' C22' N3' C23' 0.0(3) . .
O11' C22' N3' C24' 180.0(3) . .
O2 Tb1 O11 C22 -38(2) 1_556 .
O8 Tb1 O11 C22 106(2) 2_767 .
O7 Tb1 O11 C22 -21.0(18) . .
O4 Tb1 O11 C22 -103.6(19) 2_667 .
O3 Tb1 O11 C22 151(2) . .
O1W Tb1 O11 C22 -150.7(17) . .
O1 Tb1 O11 C22 67.8(18) 2_766 .
Tb1 O11 C22 N3 123.9(18) . .
O11 C22 N3 C23 0.1(3) . .
O11 C22 N3 C24 180.0(3) . .
C26 N4 C25 O12 0.0(3) . .
C27 N4 C25 O12 180.0(3) . .
